data_4514450
loop_
_publ_author_name
'Lee, Byeongchan'
'Chen, Ying-Pin'
'Park, Jinkyu'
'Park, Jinhee'

_publ_section_title
;
 Visualization of Iodine Chemisorption Facilitated by Aryl C-H Bond
 Activation.
;
_journal_issue 29
_journal_name_full 'ACS applied materials &amp; interfaces'
_journal_page_first 25817
_journal_page_last 25823
_journal_paper_doi 10.1021/acsami.9b04768
_journal_volume 11
_journal_year 2019
_chemical_formula_sum 'C24 H6 Co6 I5.7 O18'
_chemical_formula_weight 1658.77
_space_group_crystal_system trigonal
_space_group_IT_number 148
_space_group_name_Hall '-R 3'
_space_group_name_H-M_alt 'R -3 :H'
_symmetry_space_group_name_Hall '-R 3'
_symmetry_space_group_name_H-M 'R -3 :H'
_atom_sites_solution_hydrogens geom
_audit_creation_method SHELXL-2014/7
_cell_angle_alpha 90
_cell_angle_beta 90
_cell_angle_gamma 120
_cell_formula_units_Z 3
_cell_length_a 25.588(4)
_cell_length_b 25.588(4)
_cell_length_c 6.8870(14)
_cell_measurement_reflns_used 72362
_cell_measurement_temperature 100(2)
_cell_measurement_theta_max 33.749
_cell_measurement_theta_min 0.401
_cell_volume 3905.1(12)
_computing_cell_refinement 'HKL3000sm (Otwinowski & Minor, 1997)'
_computing_data_collection 'PAL BL2D-SMDC Program (Shin et. al, 2016)'
_computing_data_reduction 'HKL3000sm (Otwinowski & Minor, 1997)'
_computing_structure_refinement 'SHELXL-2014/7 (Sheldrick, 2014)'
_diffrn_ambient_temperature 100(2)
_diffrn_measured_fraction_theta_full 0.937
_diffrn_measured_fraction_theta_max 0.763
_diffrn_measurement_device_type 'Rayonix MX225HS CCD area detector'
_diffrn_measurement_method 'omega scan'
_diffrn_radiation_type synchrotron
_diffrn_radiation_wavelength 0.700
_diffrn_reflns_av_R_equivalents 0.0312
_diffrn_reflns_av_unetI/netI 0.0569
_diffrn_reflns_Laue_measured_fraction_full 0.937
_diffrn_reflns_Laue_measured_fraction_max 0.763
_diffrn_reflns_limit_h_max 36
_diffrn_reflns_limit_h_min -36
_diffrn_reflns_limit_k_max 30
_diffrn_reflns_limit_k_min -30
_diffrn_reflns_limit_l_max 8
_diffrn_reflns_limit_l_min -8
_diffrn_reflns_number 5035
_diffrn_reflns_point_group_measured_fraction_full 0.937
_diffrn_reflns_point_group_measured_fraction_max 0.763
_diffrn_reflns_theta_full 24.835
_diffrn_reflns_theta_max 32.806
_diffrn_reflns_theta_min 3.430
_diffrn_source 'PLSII 2D bending magnet'
_exptl_absorpt_coefficient_mu 5.031
_exptl_absorpt_correction_T_max 1.000
_exptl_absorpt_correction_T_min 0.864
_exptl_absorpt_correction_type empirical
_exptl_absorpt_process_details 'HKL3000sm Scalepack(Otwinowski et.al,2003)'
_exptl_crystal_colour 'dark red'
_exptl_crystal_density_diffrn 2.116
_exptl_crystal_description Needle
_exptl_crystal_F_000 2274
_exptl_crystal_size_max 0.290
_exptl_crystal_size_mid 0.060
_exptl_crystal_size_min 0.059
_refine_diff_density_max 0.726
_refine_diff_density_min -0.574
_refine_diff_density_rms 0.146
_refine_ls_extinction_method none
_refine_ls_goodness_of_fit_ref 1.023
_refine_ls_hydrogen_treatment constr
_refine_ls_matrix_type full
_refine_ls_number_parameters 84
_refine_ls_number_reflns 2562
_refine_ls_number_restraints 5
_refine_ls_restrained_S_all 1.024
_refine_ls_R_factor_all 0.2881
_refine_ls_R_factor_gt 0.1665
_refine_ls_shift/su_max 0.000
_refine_ls_shift/su_mean 0.000
_refine_ls_structure_factor_coef Fsqd
_refine_ls_weighting_details 'w=1/[\s^2^(Fo^2^)+(0.0600P)^2^+65.0000P] where P=(Fo^2^+2Fc^2^)/3'
_refine_ls_weighting_scheme calc
_refine_ls_wR_factor_gt 0.3126
_refine_ls_wR_factor_ref 0.3550
_reflns_Friedel_coverage 0.000
_reflns_number_gt 940
_reflns_number_total 2562
_reflns_threshold_expression 'I > 2\s(I)'
_cod_data_source_file am9b04768_si_006.cif
_cod_data_source_block b3
_cod_original_cell_volume 3905.1(14)
_cod_original_formula_sum 'C24 H6 Co6 I5.70 O18'
_cod_database_code 4514450
_shelx_shelxl_version_number 2014/7
_shelx_space_group_comment
;
The symmetry employed for this shelxl refinement is uniquely defined
by the following loop, which should always be used as a source of
symmetry information in preference to the above space-group names.
They are only intended as comments.
;
_shelx_estimated_absorpt_t_min 0.323
_shelx_estimated_absorpt_t_max 0.756

loop_
_space_group_symop_operation_xyz
'x, y, z'
'-y, x-y, z'
'-x+y, -x, z'
'x+2/3, y+1/3, z+1/3'
'-y+2/3, x-y+1/3, z+1/3'
'-x+y+2/3, -x+1/3, z+1/3'
'x+1/3, y+2/3, z+2/3'
'-y+1/3, x-y+2/3, z+2/3'
'-x+y+1/3, -x+2/3, z+2/3'
'-x, -y, -z'
'y, -x+y, -z'
'x-y, x, -z'
'-x+2/3, -y+1/3, -z+1/3'
'y+2/3, -x+y+1/3, -z+1/3'
'x-y+2/3, x+1/3, -z+1/3'
'-x+1/3, -y+2/3, -z+2/3'
'y+1/3, -x+y+2/3, -z+2/3'
'x-y+1/3, x+2/3, -z+2/3'

loop_
_atom_site_label
_atom_site_type_symbol
_atom_site_fract_x
_atom_site_fract_y
_atom_site_fract_z
_atom_site_U_iso_or_equiv
_atom_site_adp_type
_atom_site_occupancy
_atom_site_site_symmetry_order
_atom_site_calc_flag
_atom_site_refinement_flags_posn
_atom_site_refinement_flags_adp
_atom_site_refinement_flags_occupancy
_atom_site_disorder_assembly
_atom_site_disorder_group
Co1 Co 0.38484(12) 0.35233(12) 0.1490(3) 0.1259(12) Uani 1 1 d . . . . .
I1A I 0.4875(3) 0.3511(4) 0.2837(8) 0.278(4) Uani 0.482(8) 1 d . . P . .
I1B I 0.4896(5) 0.3046(5) 0.6849(13) 0.300(6) Uani 0.337(6) 1 d . . P A 1
I1B' I 0.5975(10) 0.4173(9) 0.582(3) 0.260(9) Uani 0.145(2) 1 d . . P A 2
O3 O 0.3560(5) 0.2723(5) 0.0097(14) 0.122(4) Uani 1 1 d . . . . .
O1 O 0.3250(5) 0.2962(6) 0.3664(15) 0.130(4) Uani 1 1 d . . . . .
O2 O 0.3002(6) 0.2273(6) 0.5906(16) 0.137(4) Uani 1 1 d . . . . .
C1 C 0.3173(9) 0.2459(8) 0.425(2) 0.113(3) Uani 1 1 d D . . . .
C2 C 0.3263(6) 0.2081(6) 0.2876(17) 0.113(3) Uani 1 1 d D . . . .
C3 C 0.3163(8) 0.1531(6) 0.3592(18) 0.113(3) Uani 1 1 d D . . . .
H3A H 0.3040 0.1430 0.4905 0.136 Uiso 1 1 calc R U . . .
C4 C 0.3429(8) 0.2222(7) 0.0903(17) 0.113(3) Uani 1 1 d D . . . .

loop_
_atom_site_aniso_label
_atom_site_aniso_U_11
_atom_site_aniso_U_22
_atom_site_aniso_U_33
_atom_site_aniso_U_23
_atom_site_aniso_U_13
_atom_site_aniso_U_12
Co1 0.158(2) 0.153(2) 0.0588(14) 0.0020(11) 0.0031(12) 0.0715(18)
I1A 0.308(7) 0.366(9) 0.171(5) -0.008(4) 0.000(4) 0.175(6)
I1B 0.313(11) 0.330(12) 0.271(11) 0.088(8) 0.065(7) 0.170(9)
I1B' 0.30(2) 0.30(2) 0.27(2) -0.053(15) -0.041(15) 0.22(2)
O3 0.177(11) 0.123(9) 0.083(7) 0.014(6) 0.012(6) 0.088(8)
O1 0.150(10) 0.168(11) 0.081(8) 0.022(7) 0.011(6) 0.087(9)
O2 0.202(13) 0.164(11) 0.082(8) 0.016(6) 0.027(7) 0.119(10)
C1 0.181(8) 0.115(6) 0.074(5) -0.006(4) -0.012(5) 0.097(6)
C2 0.181(8) 0.115(6) 0.074(5) -0.006(4) -0.012(5) 0.097(6)
C3 0.181(8) 0.115(6) 0.074(5) -0.006(4) -0.012(5) 0.097(6)
C4 0.181(8) 0.115(6) 0.074(5) -0.006(4) -0.012(5) 0.097(6)

loop_
_atom_type_symbol
_atom_type_description
_atom_type_scat_dispersion_real
_atom_type_scat_dispersion_imag
_atom_type_scat_source
C C 0.0030 0.0020 'International Tables Vol C Tables 4.2.6.8 and 6.1.1.4'
H H 0.0000 0.0000 'International Tables Vol C Tables 4.2.6.8 and 6.1.1.4'
O O 0.0100 0.0060 'International Tables Vol C Tables 4.2.6.8 and 6.1.1.4'
Co Co 0.3490 0.9510 'International Tables Vol C Tables 4.2.6.8 and 6.1.1.4'
I I -0.4630 1.7730 'International Tables Vol C Tables 4.2.6.8 and 6.1.1.4'

loop_
_geom_angle_atom_site_label_1
_geom_angle_atom_site_label_2
_geom_angle_atom_site_label_3
_geom_angle
_geom_angle_site_symmetry_1
_geom_angle_site_symmetry_3
O3 Co1 O3 163.4(5) . 5
O3 Co1 O2 95.8(5) . 5_554
O3 Co1 O2 100.5(4) 5 5_554
O3 Co1 O1 81.4(4) . 9_554
O3 Co1 O1 93.8(5) 5 9_554
O2 Co1 O1 95.3(5) 5_554 9_554
O3 Co1 O1 82.8(5) . .
O3 Co1 O1 80.7(5) 5 .
O2 Co1 O1 176.5(5) 5_554 .
O1 Co1 O1 81.41(15) 9_554 .
O3 Co1 I1A 90.9(4) . .
O3 Co1 I1A 93.4(3) 5 .
O2 Co1 I1A 86.1(4) 5_554 .
O1 Co1 I1A 172.2(4) 9_554 .
O1 Co1 I1A 97.1(3) . .
Co1 I1A I1B' 114.9(4) . 18_545
Co1 I1A I1B 120.6(3) . .
C4 O3 Co1 125.8(9) . .
C4 O3 Co1 123.6(11) . 9_554
Co1 O3 Co1 96.5(4) . 9_554
C1 O1 Co1 136.3(11) . 5
C1 O1 Co1 127.5(12) . .
Co1 O1 Co1 92.9(5) 5 .
C1 O2 Co1 123.2(11) . 9
O2 C1 O1 122.4(15) . .
O2 C1 C2 119.3(15) . .
O1 C1 C2 118.2(16) . .
C3 C2 C4 118.6(9) . .
C3 C2 C1 115.7(12) . .
C4 C2 C1 125.7(13) . .
C2 C3 C4 122.5(12) . 13
C2 C3 H3A 118.7 . .
C4 C3 H3A 118.7 13 .
O3 C4 C2 124.5(13) . .
O3 C4 C3 116.5(13) . 13
C2 C4 C3 118.9(12) . 13

loop_
_geom_bond_atom_site_label_1
_geom_bond_atom_site_label_2
_geom_bond_distance
_geom_bond_site_symmetry_2
Co1 O3 2.036(11) .
Co1 O3 2.044(11) 5
Co1 O2 2.081(12) 5_554
Co1 O1 2.091(13) 9_554
Co1 O1 2.110(11) .
Co1 I1A 2.801(7) .
I1A I1B' 2.96(2) 18_545
I1A I1B 3.019(10) .
I1B' I1A 2.96(2) 17
O3 C4 1.279(14) .
O3 Co1 2.044(11) 9_554
O1 C1 1.267(17) .
O1 Co1 2.091(13) 5
O2 C1 1.229(18) .
O2 Co1 2.081(12) 9
C1 C2 1.453(18) .
C2 C3 1.390(9) .
C2 C4 1.415(9) .
C3 C4 1.426(18) 13
C3 H3A 0.9500 .
C4 C3 1.426(18) 13

loop_
_geom_torsion_atom_site_label_1
_geom_torsion_atom_site_label_2
_geom_torsion_atom_site_label_3
_geom_torsion_atom_site_label_4
_geom_torsion
_geom_torsion_site_symmetry_1
_geom_torsion_site_symmetry_4
Co1 O2 C1 O1 -15(3) 9 .
Co1 O2 C1 C2 168.1(10) 9 .
Co1 O1 C1 O2 -1(3) 5 .
Co1 O1 C1 O2 152.3(14) . .
Co1 O1 C1 C2 175.5(10) 5 .
Co1 O1 C1 C2 -31(2) . .
O2 C1 C2 C3 -2(2) . .
O1 C1 C2 C3 -179.0(16) . .
O2 C1 C2 C4 176.6(16) . .
O1 C1 C2 C4 0(2) . .
C4 C2 C3 C4 2(2) . 13
C1 C2 C3 C4 -179.4(16) . 13
Co1 O3 C4 C2 23(2) . .
Co1 O3 C4 C2 -107.7(15) 9_554 .
Co1 O3 C4 C3 -152.3(11) . 13
Co1 O3 C4 C3 77.4(18) 9_554 13
C3 C2 C4 O3 -176.7(16) . .
C1 C2 C4 O3 5(2) . .
C3 C2 C4 C3 -2(2) . 13
C1 C2 C4 C3 179.7(16) . 13
